data_7240914
loop_
_publ_author_name
'Uriel Rubio, Santiago'
'Gonz\'alez, Luc\'ia'
'Graus, Sara'
'Tejedor, Rosa Mar\'ia'
'Chantapally, Anjana'
'Serrano, Jose Luis'

_publ_section_title
;
 The combination of halogen and hydrogen bonding: a versatile tool in
 coordination chemistry
;
_journal_name_full CrystEngComm
_journal_paper_doi 10.1039/D0CE00832J
_journal_year 2020
_chemical_formula_sum 'C24 H18 Ag I2 N5 O5'
_chemical_formula_weight 818.10
_space_group_IT_number 2
_space_group_name_Hall '-P 1'
_space_group_name_H-M_alt 'P -1'
_symmetry_cell_setting triclinic
_symmetry_space_group_name_H-M 'P -1'
_atom_sites_solution_hydrogens geom
_atom_sites_solution_primary direct
_atom_sites_solution_secondary difmap
_audit_creation_date
;
'Wed Jul 24 12:36:11 2013'
;
_audit_creation_method
;
CrysAlisPro, Agilent Technologies,
Version 1.171.36.28 (release 01-02-2013 CrysAlis171 .NET)
(compiled Feb  1 2013,16:14:44)
;
_audit_update_record
;
2015-09-11 deposited with the CCDC.	2020-07-21 downloaded from the CCDC.
;
_cell_angle_alpha 107.591(4)
_cell_angle_beta 110.075(5)
_cell_angle_gamma 94.437(4)
_cell_formula_units_Z 2
_cell_length_a 9.3872(5)
_cell_length_b 11.4744(4)
_cell_length_c 13.2529(6)
_cell_measurement_reflns_used 5128
_cell_measurement_temperature 291.88(10)
_cell_measurement_theta_max 28.0000
_cell_measurement_theta_min 1.8940
_cell_volume 1251.66(12)
_computing_cell_refinement
;
CrysAlisPro, Agilent Technologies,
Version 1.171.36.28 (release 01-02-2013 CrysAlis171 .NET)
(compiled Feb  1 2013,16:14:44)
;
_computing_data_collection
;
CrysAlisPro, Agilent Technologies,
Version 1.171.36.28 (release 01-02-2013 CrysAlis171 .NET)
(compiled Feb  1 2013,16:14:44)
;
_computing_data_reduction
;
CrysAlisPro, Agilent Technologies,
Version 1.171.36.28 (release 01-02-2013 CrysAlis171 .NET)
(compiled Feb  1 2013,16:14:44)
;
_computing_molecular_graphics 'SHELXTl Bruker-97'
_computing_publication_material 'SHELXTl Bruker-97'
_computing_structure_refinement 'SHELXTl Bruker-97'
_computing_structure_solution 'SHELXTl Bruker-97'
_diffrn_ambient_temperature 291.88(10)
_diffrn_detector_area_resol_mean 16.2439
_diffrn_measured_fraction_theta_full 1.000
_diffrn_measured_fraction_theta_max 1.000
_diffrn_measurement_details
;
#__ type_ start__ end____ width___ exp.time_
  1 omega    5.00   99.00   1.0000    2.3500
omega____ theta____ kappa____ phi______ frames
    -       26.7767   57.0000  -90.0000 94

#__ type_ start__ end____ width___ exp.time_
  2 omega   18.00   59.00   1.0000    2.3500
omega____ theta____ kappa____ phi______ frames
    -       26.7767  -38.0000    0.0000 41

#__ type_ start__ end____ width___ exp.time_
  3 omega   35.00  105.00   1.0000    2.3500
omega____ theta____ kappa____ phi______ frames
    -       26.7767  178.0000   60.0000 70

#__ type_ start__ end____ width___ exp.time_
  4 omega  -52.00   56.00   1.0000    2.3500
omega____ theta____ kappa____ phi______ frames
    -       26.7767  -38.0000  120.0000 108

#__ type_ start__ end____ width___ exp.time_
  5 omega   54.00   90.00   1.0000    2.3500
omega____ theta____ kappa____ phi______ frames
    -       26.7767 -127.0000   27.0000 36

#__ type_ start__ end____ width___ exp.time_
  6 omega   11.00   96.00   1.0000    2.3500
omega____ theta____ kappa____ phi______ frames
    -       26.7767   38.0000   60.0000 85

#__ type_ start__ end____ width___ exp.time_
  7 omega   73.00  106.00   1.0000    2.3500
omega____ theta____ kappa____ phi______ frames
    -       26.7767  178.0000 -120.0000 33

;
_diffrn_measurement_device_type 'SuperNova, Single source at offset, Eos'
_diffrn_measurement_method '\w scans'
_diffrn_orient_matrix_UB_11 0.0550586000
_diffrn_orient_matrix_UB_12 -0.0016972000
_diffrn_orient_matrix_UB_13 -0.0257880000
_diffrn_orient_matrix_UB_21 -0.0609489000
_diffrn_orient_matrix_UB_22 -0.0209614000
_diffrn_orient_matrix_UB_23 -0.0550134000
_diffrn_orient_matrix_UB_31 -0.0013358000
_diffrn_orient_matrix_UB_32 0.0627890000
_diffrn_orient_matrix_UB_33 0.0034706000
_diffrn_radiation_monochromator mirror
_diffrn_radiation_source 'SuperNova (Mo) X-ray Source'
_diffrn_radiation_type 'Mo K\a'
_diffrn_radiation_wavelength 0.7107
_diffrn_reflns_av_R_equivalents 0.0239
_diffrn_reflns_av_sigmaI/netI 0.0441
_diffrn_reflns_limit_h_max 11
_diffrn_reflns_limit_h_min -11
_diffrn_reflns_limit_k_max 14
_diffrn_reflns_limit_k_min -13
_diffrn_reflns_limit_l_max 16
_diffrn_reflns_limit_l_min -15
_diffrn_reflns_number 8687
_diffrn_reflns_theta_full 26.37
_diffrn_reflns_theta_max 26.37
_diffrn_reflns_theta_min 1.75
_exptl_absorpt_coefficient_mu 3.318
_exptl_absorpt_correction_T_max 1.00000
_exptl_absorpt_correction_T_min 0.79551
_exptl_absorpt_correction_type multi-scan
_exptl_absorpt_process_details
;
CrysAlisPro, Agilent Technologies,
Version 1.171.36.28 (release 01-02-2013 CrysAlis171 .NET)
(compiled Feb  1 2013,16:14:44)
Empirical absorption correction using spherical harmonics,
 implemented in SCALE3 ABSPACK scaling algorithm.
;
_exptl_crystal_colour Colorless
_exptl_crystal_density_diffrn 2.171
_exptl_crystal_density_method 'not measured'
_exptl_crystal_description Block
_exptl_crystal_F_000 780
_exptl_crystal_size_max 0.15
_exptl_crystal_size_mid 0.13
_exptl_crystal_size_min 0.12
_refine_diff_density_max 1.181
_refine_diff_density_min -0.975
_refine_diff_density_rms 0.134
_refine_ls_extinction_method none
_refine_ls_goodness_of_fit_ref 1.033
_refine_ls_hydrogen_treatment mixed
_refine_ls_matrix_type full
_refine_ls_number_parameters 334
_refine_ls_number_reflns 5123
_refine_ls_number_restraints 0
_refine_ls_restrained_S_all 1.033
_refine_ls_R_factor_all 0.0336
_refine_ls_R_factor_gt 0.0295
_refine_ls_shift/su_max 0.009
_refine_ls_shift/su_mean 0.001
_refine_ls_structure_factor_coef Fsqd
_refine_ls_weighting_details 'calc w=1/[\s^2^(Fo^2^)+(0.0277P)^2^+0.0000P] where P=(Fo^2^+2Fc^2^)/3'
_refine_ls_weighting_scheme calc
_refine_ls_wR_factor_gt 0.0638
_refine_ls_wR_factor_ref 0.0677
_reflns_number_gt 4616
_reflns_number_total 5123
_reflns_threshold_expression >2sigma(I)
_cod_data_source_file d0ce00832j2.cif
_cod_data_source_block xcalibur_CCDC2
_cod_depositor_comments
;
The following automatic conversions were performed:

data item '_symmetry_cell_setting' value 'Triclinic' was changed to
'triclinic' in accordance with the
/home/data/users/saulius/crontab/automatic-downloads/rss-feeds/RSC/lib/dictionaries/cif_core.dic
dictionary named 'cif_core.dic' version 2.4.2 last updated on
2011-04-26.

Automatic conversion script
Id: cif_fix_values 7556 2019-12-06 15:28:31Z antanas 
;
_cod_original_cell_volume 1251.65(10)
_cod_database_code 7240914
_cell_oxdiff_length_a 9.3872(5)
_cell_oxdiff_length_b 11.4744(4)
_cell_oxdiff_length_c 13.2529(6)
_cell_oxdiff_angle_alpha 107.591(4)
_cell_oxdiff_angle_beta 110.075(5)
_cell_oxdiff_angle_gamma 94.437(3)
_cell_oxdiff_volume 1251.65(9)
_cell_oxdiff_measurement_reflns_used 5128

loop_
_symmetry_equiv_pos_as_xyz
'x, y, z'
'-x, -y, -z'

loop_
_atom_site_label
_atom_site_type_symbol
_atom_site_fract_x
_atom_site_fract_y
_atom_site_fract_z
_atom_site_U_iso_or_equiv
_atom_site_adp_type
_atom_site_occupancy
_atom_site_symmetry_multiplicity
_atom_site_calc_flag
_atom_site_refinement_flags
_atom_site_disorder_assembly
_atom_site_disorder_group
Ag1 Ag 0.46638(3) 0.75628(2) 0.69941(2) 0.01700(8) Uani 1 1 d . . .
I1 I 1.45918(3) 1.81445(2) 0.97886(2) 0.02065(8) Uani 1 1 d . . .
O1 O 1.1314(3) 1.2643(2) 1.0205(2) 0.0208(6) Uani 1 1 d . . .
N1 N 0.6123(4) 0.9372(3) 0.7735(2) 0.0145(7) Uani 1 1 d . . .
C1 C 0.5759(5) 1.0245(3) 0.7244(3) 0.0154(8) Uani 1 1 d . . .
H1 H 0.4787 1.0094 0.6666 0.018 Uiso 1 1 calc R . .
I2 I -0.21188(3) -0.34609(2) 0.65938(2) 0.01577(7) Uani 1 1 d . . .
O2 O 0.3093(4) 0.1670(3) 0.7287(3) 0.0334(8) Uani 1 1 d . . .
C2 C 0.6771(4) 1.1345(3) 0.7567(3) 0.0134(8) Uani 1 1 d . . .
H2 H 0.6472 1.1926 0.7217 0.016 Uiso 1 1 calc R . .
N2 N 0.9261(4) 1.2683(3) 0.8663(2) 0.0157(7) Uani 1 1 d . . .
HN2 H 0.8944 1.3111 0.8227 0.019 Uiso 1 1 calc R . .
O3 O 0.4433(3) 0.7439(3) 0.4757(2) 0.0318(7) Uani 1 1 d . . .
N3 N 0.3343(4) 0.5737(2) 0.6522(2) 0.0149(7) Uani 1 1 d . . .
C3 C 0.8246(5) 1.1591(3) 0.8419(3) 0.0138(8) Uani 1 1 d . . .
N4 N 0.1000(4) 0.2388(3) 0.6397(2) 0.0130(6) Uani 1 1 d . . .
HN4 H 0.0005 0.2249 0.6098 0.016 Uiso 1 1 calc R . .
O4 O 0.2299(3) 0.7781(2) 0.4967(2) 0.0257(7) Uani 1 1 d . . .
C4 C 0.8600(5) 1.0708(3) 0.8961(3) 0.0163(8) Uani 1 1 d . . .
H4 H 0.9548 1.0848 0.9561 0.020 Uiso 1 1 calc R . .
O5 O 0.2240(4) 0.6495(3) 0.3351(2) 0.0313(8) Uani 1 1 d . . .
N5 N 0.3005(4) 0.7247(3) 0.4361(3) 0.0184(7) Uani 1 1 d . . .
C5 C 0.7515(5) 0.9633(3) 0.8584(3) 0.0168(8) Uani 1 1 d . . .
H5 H 0.7764 0.9052 0.8942 0.020 Uiso 1 1 calc R . .
C6 C 1.0723(4) 1.3159(3) 0.9527(3) 0.0156(8) Uani 1 1 d . . .
C7 C 1.1548(5) 1.4373(3) 0.9593(3) 0.0150(8) Uani 1 1 d . . .
C8 C 1.0893(5) 1.5054(3) 0.8902(3) 0.0174(8) Uani 1 1 d . . .
H8 H 0.9870 1.4777 0.8381 0.021 Uiso 1 1 calc R . .
C9 C 1.1760(5) 1.6142(3) 0.8988(3) 0.0196(9) Uani 1 1 d . . .
H9 H 1.1319 1.6589 0.8522 0.023 Uiso 1 1 calc R . .
C10 C 1.3270(5) 1.6558(3) 0.9761(3) 0.0149(8) Uani 1 1 d . . .
C11 C 1.3927(5) 1.5929(3) 1.0499(3) 0.0225(9) Uani 1 1 d . . .
H11 H 1.4933 1.6232 1.1046 0.027 Uiso 1 1 calc R . .
C12 C 1.3053(5) 1.4844(3) 1.0402(3) 0.0203(9) Uani 1 1 d . . .
H12 H 1.3484 1.4419 1.0891 0.024 Uiso 1 1 calc R . .
C13 C 0.4090(5) 0.4804(3) 0.6654(3) 0.0179(8) Uani 1 1 d . . .
H13 H 0.5140 0.4928 0.6789 0.021 Uiso 1 1 calc R . .
C14 C 0.3385(5) 0.3675(3) 0.6600(3) 0.0162(8) Uani 1 1 d . . .
H14 H 0.3949 0.3055 0.6688 0.019 Uiso 1 1 calc R . .
C15 C 0.1821(4) 0.3473(3) 0.6414(3) 0.0132(8) Uani 1 1 d . . .
C16 C 0.1024(5) 0.4414(3) 0.6223(3) 0.0151(8) Uani 1 1 d . . .
H16 H -0.0035 0.4303 0.6053 0.018 Uiso 1 1 calc R . .
C17 C 0.1826(5) 0.5507(3) 0.6289(3) 0.0152(8) Uani 1 1 d . . .
H17 H 0.1278 0.6125 0.6163 0.018 Uiso 1 1 calc R . .
C18 C 0.1689(5) 0.1528(3) 0.6832(3) 0.0173(8) Uani 1 1 d . . .
C19 C 0.0655(5) 0.0412(3) 0.6747(3) 0.0156(8) Uani 1 1 d . . .
C20 C 0.1406(5) -0.0287(3) 0.7399(3) 0.0214(9) Uani 1 1 d . . .
H20 H 0.2456 -0.0022 0.7858 0.026 Uiso 1 1 calc R . .
C21 C 0.0588(5) -0.1370(3) 0.7363(3) 0.0206(9) Uani 1 1 d . . .
H21 H 0.1085 -0.1824 0.7804 0.025 Uiso 1 1 calc R . .
C22 C -0.0973(5) -0.1771(3) 0.6664(3) 0.0144(8) Uani 1 1 d . . .
C23 C -0.1743(5) -0.1093(3) 0.6013(3) 0.0159(8) Uani 1 1 d . . .
H23 H -0.2792 -0.1363 0.5551 0.019 Uiso 1 1 calc R . .
C24 C -0.0904(5) 0.0001(3) 0.6067(3) 0.0151(8) Uani 1 1 d . . .
H24 H -0.1407 0.0462 0.5636 0.018 Uiso 1 1 calc R . .

loop_
_atom_site_aniso_label
_atom_site_aniso_U_11
_atom_site_aniso_U_22
_atom_site_aniso_U_33
_atom_site_aniso_U_23
_atom_site_aniso_U_13
_atom_site_aniso_U_12
Ag1 0.02020(17) 0.01030(14) 0.01566(15) 0.00422(11) 0.00303(12) -0.00404(12)
I1 0.02552(16) 0.01440(13) 0.01934(14) 0.00369(10) 0.00943(11) -0.00542(11)
O1 0.0216(16) 0.0165(13) 0.0209(14) 0.0122(11) 0.0000(12) 0.0004(12)
N1 0.0182(18) 0.0116(15) 0.0129(15) 0.0051(12) 0.0052(13) -0.0011(13)
C1 0.018(2) 0.0098(17) 0.0151(18) 0.0036(14) 0.0043(16) 0.0009(15)
I2 0.01814(14) 0.01030(12) 0.01928(13) 0.00621(10) 0.00741(11) 0.00001(10)
O2 0.0190(18) 0.0272(16) 0.055(2) 0.0288(15) 0.0044(15) 0.0005(13)
C2 0.018(2) 0.0109(17) 0.0143(17) 0.0069(14) 0.0073(16) 0.0064(15)
N2 0.0200(18) 0.0103(15) 0.0133(15) 0.0065(12) 0.0011(13) -0.0014(13)
O3 0.0098(16) 0.050(2) 0.0288(16) 0.0095(14) 0.0048(13) 0.0022(14)
N3 0.0198(19) 0.0098(15) 0.0108(15) 0.0022(12) 0.0027(13) -0.0005(13)
C3 0.020(2) 0.0076(16) 0.0109(17) -0.0009(14) 0.0075(15) -0.0006(15)
N4 0.0113(16) 0.0108(15) 0.0191(16) 0.0078(13) 0.0065(13) 0.0005(12)
O4 0.0253(17) 0.0257(15) 0.0342(16) 0.0155(13) 0.0157(14) 0.0105(13)
C4 0.019(2) 0.0115(18) 0.0158(18) 0.0068(15) 0.0023(16) 0.0022(16)
O5 0.036(2) 0.0289(16) 0.0133(14) 0.0071(12) -0.0048(13) -0.0142(14)
N5 0.0196(19) 0.0182(17) 0.0185(16) 0.0120(14) 0.0046(15) 0.0005(14)
C5 0.021(2) 0.0118(18) 0.0166(18) 0.0076(15) 0.0041(16) 0.0039(16)
C6 0.016(2) 0.0139(18) 0.0164(18) 0.0040(15) 0.0070(16) 0.0020(16)
C7 0.019(2) 0.0118(18) 0.0141(17) 0.0041(14) 0.0061(16) 0.0034(15)
C8 0.016(2) 0.0162(19) 0.0137(18) 0.0052(15) -0.0009(16) -0.0020(16)
C9 0.023(2) 0.0160(19) 0.0143(18) 0.0073(15) 0.0004(16) -0.0051(16)
C10 0.021(2) 0.0097(17) 0.0140(18) 0.0029(14) 0.0089(16) -0.0007(15)
C11 0.019(2) 0.0167(19) 0.024(2) 0.0059(17) 0.0014(18) -0.0005(17)
C12 0.017(2) 0.020(2) 0.022(2) 0.0138(17) 0.0019(17) 0.0006(17)
C13 0.016(2) 0.0160(19) 0.0182(19) 0.0064(16) 0.0036(16) -0.0018(16)
C14 0.018(2) 0.0119(18) 0.0205(19) 0.0078(15) 0.0073(17) 0.0029(16)
C15 0.019(2) 0.0098(17) 0.0098(17) 0.0015(14) 0.0067(15) 0.0008(15)
C16 0.016(2) 0.0123(18) 0.0160(18) 0.0049(15) 0.0049(16) 0.0026(15)
C17 0.019(2) 0.0122(18) 0.0167(18) 0.0057(15) 0.0088(16) 0.0038(15)
C18 0.019(2) 0.0121(18) 0.022(2) 0.0075(15) 0.0074(17) 0.0013(16)
C19 0.018(2) 0.0109(17) 0.0191(19) 0.0076(15) 0.0070(16) 0.0041(15)
C20 0.013(2) 0.0180(19) 0.026(2) 0.0086(17) -0.0018(17) -0.0004(16)
C21 0.021(2) 0.0163(19) 0.025(2) 0.0132(17) 0.0048(18) 0.0014(17)
C22 0.019(2) 0.0089(17) 0.0172(18) 0.0059(14) 0.0090(16) 0.0021(15)
C23 0.016(2) 0.0132(18) 0.0134(18) 0.0016(15) 0.0032(15) -0.0003(15)
C24 0.020(2) 0.0106(17) 0.0169(18) 0.0068(15) 0.0080(16) 0.0036(15)

loop_
_atom_type_symbol
_atom_type_description
_atom_type_scat_dispersion_real
_atom_type_scat_dispersion_imag
_atom_type_scat_source
C C 0.0033 0.0016 'International Tables Vol C Tables 4.2.6.8 and 6.1.1.4'
H H 0.0000 0.0000 'International Tables Vol C Tables 4.2.6.8 and 6.1.1.4'
N N 0.0061 0.0033 'International Tables Vol C Tables 4.2.6.8 and 6.1.1.4'
O O 0.0106 0.0060 'International Tables Vol C Tables 4.2.6.8 and 6.1.1.4'
Ag Ag -0.8971 1.1015 'International Tables Vol C Tables 4.2.6.8 and 6.1.1.4'
I I -0.4742 1.8119 'International Tables Vol C Tables 4.2.6.8 and 6.1.1.4'

loop_
_geom_angle_atom_site_label_1
_geom_angle_atom_site_label_2
_geom_angle_atom_site_label_3
_geom_angle
_geom_angle_site_symmetry_1
_geom_angle_site_symmetry_3
_geom_angle_publ_flag
N1 Ag1 N3 170.85(10) . . ?
C5 N1 C1 117.2(3) . . ?
C5 N1 Ag1 121.9(2) . . ?
C1 N1 Ag1 120.2(2) . . ?
N1 C1 C2 122.5(3) . . ?
C1 C2 C3 120.1(3) . . ?
C6 N2 C3 127.5(3) . . ?
C17 N3 C13 116.4(3) . . ?
C17 N3 Ag1 123.4(2) . . ?
C13 N3 Ag1 119.2(3) . . ?
N2 C3 C2 117.8(3) . . ?
N2 C3 C4 124.9(3) . . ?
C2 C3 C4 117.3(3) . . ?
C18 N4 C15 124.1(3) . . ?
C5 C4 C3 118.6(3) . . ?
O3 N5 O4 120.3(3) . . ?
O3 N5 O5 120.1(4) . . ?
O4 N5 O5 119.6(4) . . ?
N1 C5 C4 124.1(3) . . ?
O1 C6 N2 123.0(3) . . ?
O1 C6 C7 121.4(3) . . ?
N2 C6 C7 115.6(3) . . ?
C12 C7 C8 118.4(3) . . ?
C12 C7 C6 117.5(3) . . ?
C8 C7 C6 124.2(3) . . ?
C9 C8 C7 120.3(4) . . ?
C10 C9 C8 120.0(3) . . ?
C9 C10 C11 120.7(3) . . ?
C9 C10 I1 118.9(3) . . ?
C11 C10 I1 120.4(3) . . ?
C12 C11 C10 118.6(4) . . ?
C11 C12 C7 121.8(3) . . ?
N3 C13 C14 123.7(4) . . ?
C13 C14 C15 119.2(3) . . ?
C14 C15 C16 117.4(3) . . ?
C14 C15 N4 124.3(3) . . ?
C16 C15 N4 118.3(3) . . ?
C17 C16 C15 119.1(4) . . ?
N3 C17 C16 124.2(3) . . ?
O2 C18 N4 121.8(3) . . ?
O2 C18 C19 120.3(3) . . ?
N4 C18 C19 117.9(3) . . ?
C24 C19 C20 119.0(3) . . ?
C24 C19 C18 126.3(3) . . ?
C20 C19 C18 114.7(3) . . ?
C21 C20 C19 120.4(4) . . ?
C22 C21 C20 119.6(3) . . ?
C21 C22 C23 121.1(3) . . ?
C21 C22 I2 117.6(3) . . ?
C23 C22 I2 121.3(3) . . ?
C22 C23 C24 118.6(4) . . ?
C19 C24 C23 121.4(3) . . ?

loop_
_geom_bond_atom_site_label_1
_geom_bond_atom_site_label_2
_geom_bond_distance
_geom_bond_site_symmetry_2
_geom_bond_publ_flag
Ag1 N1 2.134(3) . ?
Ag1 N3 2.142(3) . ?
I1 C10 2.105(4) . ?
O1 C6 1.223(4) . ?
N1 C5 1.338(5) . ?
N1 C1 1.356(4) . ?
C1 C2 1.374(5) . ?
I2 C22 2.104(3) . ?
O2 C18 1.220(5) . ?
C2 C3 1.394(5) . ?
N2 C6 1.386(5) . ?
N2 C3 1.393(4) . ?
O3 N5 1.234(4) . ?
N3 C17 1.335(5) . ?
N3 C13 1.347(5) . ?
C3 C4 1.408(5) . ?
N4 C18 1.382(5) . ?
N4 C15 1.404(4) . ?
O4 N5 1.262(4) . ?
C4 C5 1.375(5) . ?
O5 N5 1.264(4) . ?
C6 C7 1.504(5) . ?
C7 C12 1.389(5) . ?
C7 C8 1.396(5) . ?
C8 C9 1.389(5) . ?
C9 C10 1.375(5) . ?
C10 C11 1.393(5) . ?
C11 C12 1.382(5) . ?
C13 C14 1.379(5) . ?
C14 C15 1.391(5) . ?
C15 C16 1.397(5) . ?
C16 C17 1.375(5) . ?
C18 C19 1.496(5) . ?
C19 C24 1.382(5) . ?
C19 C20 1.405(5) . ?
C20 C21 1.388(5) . ?
C21 C22 1.387(5) . ?
C22 C23 1.392(5) . ?
C23 C24 1.398(5) . ?
